data_7245975
loop_
_publ_author_name
'Prasad, Madavi S.'
'Bharani, Sankar'
'Sharief, Syed Mastan'
'Ravi, Mudavath'
'Sivaprakash, Murugesan'
'Borah, Biplob'
'Chowhan, L. Raju'

_publ_section_title
;
 DABCO-promoted highly diastereo- and regioselective construction of C-3
 functionalized spirooxindoles via [3 + 2] cycloaddition of
 2-aryl/heteroarylidene-1H-indene-1,3(2H)-diones with
 N-2,2,2-trifluoroethylisatin ketimines at ambient conditions
;
_journal_issue 54
_journal_name_full 'RSC Advances'
_journal_page_first 34941
_journal_page_last 34945
_journal_paper_doi 10.1039/D2RA07141J
_journal_volume 12
_journal_year 2022
_chemical_formula_moiety 'C27 H19 F3 N2 O3'
_chemical_formula_sum 'C27 H19 F3 N2 O3'
_chemical_formula_weight 476.44
_space_group_crystal_system orthorhombic
_space_group_IT_number 61
_space_group_name_Hall '-P 2ac 2ab'
_space_group_name_H-M_alt 'P b c a'
_atom_sites_solution_hydrogens mixed
_audit_creation_method SHELXL-2014/7
_audit_update_record
;
2018-11-22 deposited with the CCDC.	2022-12-01 downloaded from the CCDC.
;
_cell_angle_alpha 90
_cell_angle_beta 90
_cell_angle_gamma 90
_cell_formula_units_Z 8
_cell_length_a 12.0771(4)
_cell_length_b 19.0403(7)
_cell_length_c 20.1521(8)
_cell_measurement_reflns_used 8424
_cell_measurement_temperature 296(2)
_cell_measurement_theta_max 21.68
_cell_measurement_theta_min 2.23
_cell_volume 4634.0(3)
_computing_cell_refinement 'APEX2/SAINT (Bruker, 2004)'
_computing_data_collection 'APEX2 (Bruker, 2004)'
_computing_data_reduction 'SAINT/XPREP (Bruker, 2004)'
_computing_molecular_graphics 'ORTEP3 (Farrugia, 1997) and Mercury (Bruno et al., 2002)'
_computing_publication_material 'SHELXL-2014/7 (Sheldrick, 2014)'
_computing_structure_refinement 'SHELXL-2014/7 (Sheldrick, 2014)'
_computing_structure_solution 'SHELXT-2014/4 (Sheldrick, 2014)'
_diffrn_ambient_temperature 296(2)
_diffrn_measured_fraction_theta_full 1.000
_diffrn_measured_fraction_theta_max 0.998
_diffrn_measurement_device_type 'Bruker axs kappa apex2 CCD Diffractometer'
_diffrn_measurement_method '\w and \f scan'
_diffrn_radiation_monochromator graphite
_diffrn_radiation_source 'fine-focus sealed tube'
_diffrn_radiation_type MoK\a
_diffrn_radiation_wavelength 0.71073
_diffrn_reflns_av_R_equivalents 0.0962
_diffrn_reflns_av_unetI/netI 0.0450
_diffrn_reflns_Laue_measured_fraction_full 1.000
_diffrn_reflns_Laue_measured_fraction_max 0.998
_diffrn_reflns_limit_h_max 14
_diffrn_reflns_limit_h_min -14
_diffrn_reflns_limit_k_max 23
_diffrn_reflns_limit_k_min -22
_diffrn_reflns_limit_l_max 24
_diffrn_reflns_limit_l_min -24
_diffrn_reflns_number 69301
_diffrn_reflns_point_group_measured_fraction_full 1.000
_diffrn_reflns_point_group_measured_fraction_max 0.998
_diffrn_reflns_theta_full 25.242
_diffrn_reflns_theta_max 25.672
_diffrn_reflns_theta_min 2.139
_exptl_absorpt_coefficient_mu 0.106
_exptl_absorpt_correction_T_max 0.7452
_exptl_absorpt_correction_T_min 0.6676
_exptl_absorpt_correction_type multi-scan
_exptl_absorpt_process_details 'SADABS (Bruker, 2004)'
_exptl_crystal_colour colourless
_exptl_crystal_density_diffrn 1.366
_exptl_crystal_description block
_exptl_crystal_F_000 1968
_exptl_crystal_size_max 0.200
_exptl_crystal_size_mid 0.150
_exptl_crystal_size_min 0.100
_refine_diff_density_max 0.253
_refine_diff_density_min -0.188
_refine_diff_density_rms 0.048
_refine_ls_extinction_coef 0.0010(2)
_refine_ls_extinction_expression Fc^*^=kFc[1+0.001xFc^2^\l^3^/sin(2\q)]^-1/4^
_refine_ls_extinction_method 'SHELXL-2014/7 (Sheldrick 2014'
_refine_ls_goodness_of_fit_ref 1.106
_refine_ls_hydrogen_treatment mixed
_refine_ls_matrix_type full
_refine_ls_number_parameters 322
_refine_ls_number_reflns 4398
_refine_ls_number_restraints 0
_refine_ls_restrained_S_all 1.106
_refine_ls_R_factor_all 0.1227
_refine_ls_R_factor_gt 0.0447
_refine_ls_shift/su_max 0.001
_refine_ls_shift/su_mean 0.000
_refine_ls_structure_factor_coef Fsqd
_refine_ls_weighting_details 'w=1/[\s^2^(Fo^2^)+(0.0521P)^2^+1.8133P] where P=(Fo^2^+2Fc^2^)/3'
_refine_ls_weighting_scheme calc
_refine_ls_wR_factor_gt 0.0984
_refine_ls_wR_factor_ref 0.1421
_reflns_Friedel_coverage 0.000
_reflns_number_gt 2399
_reflns_number_total 4398
_reflns_threshold_expression 'I > 2\s(I)'
_cod_data_source_file d2ra07141j2.cif
_cod_data_source_block ME
_cod_database_code 7245975
_shelx_shelxl_version_number 2014/7
_shelx_space_group_comment
;
The symmetry employed for this shelxl refinement is uniquely defined
by the following loop, which should always be used as a source of
symmetry information in preference to the above space-group names.
They are only intended as comments.
;
_shelx_estimated_absorpt_t_min 0.979
_shelx_estimated_absorpt_t_max 0.989

loop_
_space_group_symop_operation_xyz
'x, y, z'
'x+1/2, -y+1/2, -z'
'-x, y+1/2, -z+1/2'
'-x+1/2, -y, z+1/2'
'-x, -y, -z'
'-x-1/2, y-1/2, z'
'x, -y-1/2, z-1/2'
'x-1/2, y, -z-1/2'

loop_
_atom_site_label
_atom_site_type_symbol
_atom_site_fract_x
_atom_site_fract_y
_atom_site_fract_z
_atom_site_U_iso_or_equiv
_atom_site_adp_type
_atom_site_occupancy
_atom_site_site_symmetry_order
_atom_site_calc_flag
_atom_site_refinement_flags_posn
_atom_site_refinement_flags_adp
_atom_site_refinement_flags_occupancy
_atom_site_disorder_assembly
_atom_site_disorder_group
C1 C 0.1483(2) 0.82257(14) 0.09372(13) 0.0415(7) Uani 1 1 d . . . . .
C2 C 0.0782(2) 0.79172(15) 0.04767(16) 0.0567(8) Uani 1 1 d . . . . .
H2 H 0.0035 0.7849 0.0569 0.068 Uiso 1 1 calc R U . . .
C3 C 0.1228(3) 0.77157(18) -0.01222(17) 0.0714(10) Uani 1 1 d . . . . .
H3 H 0.0774 0.7511 -0.0441 0.086 Uiso 1 1 calc R U . . .
C4 C 0.2335(3) 0.78120(18) -0.02580(17) 0.0710(10) Uani 1 1 d . . . . .
H4 H 0.2612 0.7681 -0.0671 0.085 Uiso 1 1 calc R U . . .
C5 C 0.3035(3) 0.80962(16) 0.02026(16) 0.0609(9) Uani 1 1 d . . . . .
H5 H 0.3785 0.8150 0.0112 0.073 Uiso 1 1 calc R U . . .
C6 C 0.2600(2) 0.83025(14) 0.08086(13) 0.0430(7) Uani 1 1 d . . . . .
C7 C 0.3161(2) 0.85958(14) 0.13913(13) 0.0408(7) Uani 1 1 d . . . . .
C8 C 0.22805(19) 0.88246(13) 0.18952(12) 0.0333(6) Uani 1 1 d . . . . .
C9 C 0.1217(2) 0.85176(14) 0.15944(13) 0.0386(6) Uani 1 1 d . . . . .
C10 C 0.2469(2) 0.85913(12) 0.26218(12) 0.0346(6) Uani 1 1 d . . . . .
H10 H 0.3231 0.8714 0.2742 0.041 Uiso 1 1 calc R U . . .
C11 C 0.1692(2) 0.90908(12) 0.30002(12) 0.0351(6) Uani 1 1 d . . . . .
H11 H 0.0955 0.8877 0.3022 0.042 Uiso 1 1 calc R U . . .
C12 C 0.21806(18) 0.96444(13) 0.19763(12) 0.0337(6) Uani 1 1 d . . . . .
C13 C 0.2076(2) 0.92463(15) 0.36926(14) 0.0464(7) Uani 1 1 d . . . . .
C14 C 0.2322(2) 0.78123(13) 0.27457(13) 0.0399(7) Uani 1 1 d . . . . .
C15 C 0.3210(3) 0.73737(15) 0.26465(17) 0.0606(9) Uani 1 1 d . . . . .
H15 H 0.3883 0.7561 0.2510 0.073 Uiso 1 1 calc R U . . .
C16 C 0.3118(3) 0.66583(17) 0.27463(19) 0.0775(11) Uani 1 1 d . . . . .
H16 H 0.3724 0.6370 0.2665 0.093 Uiso 1 1 calc R U . . .
C17 C 0.2147(3) 0.63687(17) 0.29630(18) 0.0680(10) Uani 1 1 d . . . . .
H17 H 0.2093 0.5888 0.3038 0.082 Uiso 1 1 calc R U . . .
C18 C 0.1258(3) 0.67993(16) 0.30668(16) 0.0626(9) Uani 1 1 d . . . . .
H18 H 0.0592 0.6609 0.3212 0.075 Uiso 1 1 calc R U . . .
C19 C 0.1339(2) 0.75158(15) 0.29583(14) 0.0488(7) Uani 1 1 d . . . . .
H19 H 0.0725 0.7801 0.3029 0.059 Uiso 1 1 calc R U . . .
C20 C 0.1650(2) 1.00479(14) 0.14202(13) 0.0397(6) Uani 1 1 d . . . . .
C21 C 0.0570(2) 1.00739(15) 0.12072(14) 0.0489(7) Uani 1 1 d . . . . .
H21 H 0.0027 0.9800 0.1408 0.059 Uiso 1 1 calc R U . . .
C22 C 0.0310(3) 1.05208(18) 0.06843(16) 0.0638(9) Uani 1 1 d . . . . .
H22 H -0.0416 1.0547 0.0533 0.077 Uiso 1 1 calc R U . . .
C23 C 0.1109(3) 1.09209(19) 0.03918(17) 0.0764(11) Uani 1 1 d . . . . .
H23 H 0.0919 1.1205 0.0034 0.092 Uiso 1 1 calc R U . . .
C24 C 0.2191(3) 1.09168(18) 0.06124(17) 0.0708(10) Uani 1 1 d . . . . .
H24 H 0.2730 1.1198 0.0417 0.085 Uiso 1 1 calc R U . . .
C25 C 0.2436(2) 1.04799(15) 0.11332(14) 0.0483(7) Uani 1 1 d . . . . .
C26 C 0.3362(2) 0.99713(13) 0.19929(14) 0.0394(6) Uani 1 1 d . . . . .
C27 C 0.4418(3) 1.08428(18) 0.1329(2) 0.0806(11) Uani 1 1 d . . . . .
H27A H 0.4261 1.1321 0.1447 0.121 Uiso 1 1 calc R U . . .
H27B H 0.4599 1.0817 0.0865 0.121 Uiso 1 1 calc R U . . .
H27C H 0.5032 1.0675 0.1586 0.121 Uiso 1 1 calc R U . . .
N1 N 0.34501(17) 1.04100(12) 0.14613(12) 0.0504(6) Uani 1 1 d . . . . .
N2 N 0.16206(18) 0.97389(11) 0.26137(10) 0.0366(5) Uani 1 1 d . . . . .
O1 O 0.41500(15) 0.86327(11) 0.14618(10) 0.0600(6) Uani 1 1 d . . . . .
O2 O 0.03162(14) 0.85229(10) 0.18556(9) 0.0503(5) Uani 1 1 d . . . . .
O3 O 0.40821(14) 0.98650(9) 0.24005(9) 0.0478(5) Uani 1 1 d . . . . .
F1 F 0.30460(14) 0.95553(11) 0.37336(9) 0.0756(6) Uani 1 1 d . . . . .
F2 F 0.13764(16) 0.96610(11) 0.40143(9) 0.0811(6) Uani 1 1 d . . . . .
F3 F 0.21393(19) 0.86636(10) 0.40546(9) 0.0889(7) Uani 1 1 d . . . . .
H2A H 0.089(2) 0.9836(13) 0.2540(13) 0.051(8) Uiso 1 1 d . . . . .

loop_
_atom_site_aniso_label
_atom_site_aniso_U_11
_atom_site_aniso_U_22
_atom_site_aniso_U_33
_atom_site_aniso_U_23
_atom_site_aniso_U_13
_atom_site_aniso_U_12
C1 0.0439(16) 0.0384(16) 0.0420(16) -0.0031(13) -0.0107(13) 0.0043(12)
C2 0.0535(18) 0.059(2) 0.058(2) -0.0079(17) -0.0146(16) 0.0033(15)
C3 0.078(2) 0.079(3) 0.058(2) -0.0219(19) -0.0210(19) 0.0068(19)
C4 0.082(3) 0.082(2) 0.050(2) -0.0211(18) -0.0043(19) 0.011(2)
C5 0.0594(19) 0.068(2) 0.055(2) -0.0120(17) 0.0038(17) 0.0085(17)
C6 0.0450(16) 0.0457(17) 0.0383(16) -0.0061(13) -0.0012(13) 0.0062(13)
C7 0.0343(15) 0.0415(16) 0.0465(17) 0.0005(13) -0.0013(13) 0.0018(12)
C8 0.0314(13) 0.0340(15) 0.0346(15) 0.0007(12) -0.0008(11) 0.0015(11)
C9 0.0362(14) 0.0357(15) 0.0441(17) 0.0054(13) -0.0042(13) 0.0007(12)
C10 0.0321(13) 0.0340(15) 0.0377(15) 0.0028(12) -0.0045(11) 0.0000(11)
C11 0.0350(13) 0.0331(15) 0.0371(15) 0.0031(12) 0.0010(12) -0.0023(11)
C12 0.0315(13) 0.0346(15) 0.0348(14) 0.0038(12) -0.0001(11) 0.0004(11)
C13 0.0543(18) 0.0442(17) 0.0406(17) 0.0020(15) 0.0009(14) 0.0009(14)
C14 0.0414(15) 0.0352(16) 0.0431(16) 0.0010(12) -0.0072(12) 0.0020(12)
C15 0.0532(18) 0.0424(19) 0.086(2) 0.0046(17) -0.0019(17) 0.0083(15)
C16 0.081(3) 0.044(2) 0.107(3) 0.0030(19) -0.010(2) 0.0157(18)
C17 0.092(3) 0.0322(18) 0.079(2) 0.0045(17) -0.021(2) -0.0018(19)
C18 0.070(2) 0.045(2) 0.073(2) 0.0082(17) -0.0051(18) -0.0141(17)
C19 0.0482(17) 0.0395(17) 0.0587(19) 0.0073(15) -0.0036(14) -0.0031(14)
C20 0.0361(14) 0.0440(16) 0.0388(16) 0.0054(13) -0.0015(12) 0.0039(13)
C21 0.0434(16) 0.0561(19) 0.0471(17) 0.0049(15) -0.0054(13) 0.0076(14)
C22 0.0525(19) 0.082(2) 0.057(2) 0.0131(18) -0.0116(16) 0.0154(18)
C23 0.078(2) 0.092(3) 0.060(2) 0.036(2) -0.0023(19) 0.018(2)
C24 0.062(2) 0.080(3) 0.070(2) 0.037(2) 0.0059(18) 0.0033(18)
C25 0.0444(16) 0.0522(18) 0.0483(18) 0.0143(15) 0.0015(14) 0.0050(14)
C26 0.0360(14) 0.0363(15) 0.0460(17) 0.0015(13) 0.0009(13) -0.0009(12)
C27 0.054(2) 0.079(3) 0.108(3) 0.034(2) 0.005(2) -0.0205(18)
N1 0.0383(13) 0.0536(15) 0.0592(16) 0.0201(13) 0.0008(11) -0.0071(11)
N2 0.0351(12) 0.0367(13) 0.0382(13) 0.0048(10) 0.0017(10) 0.0020(10)
O1 0.0331(11) 0.0813(15) 0.0654(14) -0.0155(12) 0.0021(10) -0.0014(10)
O2 0.0339(11) 0.0587(13) 0.0581(13) -0.0006(10) -0.0003(9) -0.0052(9)
O3 0.0363(10) 0.0504(12) 0.0569(12) 0.0035(10) -0.0093(10) -0.0039(9)
F1 0.0615(11) 0.1099(16) 0.0555(11) -0.0093(11) -0.0122(9) -0.0253(11)
F2 0.0864(13) 0.1028(16) 0.0541(11) -0.0256(11) 0.0054(10) 0.0161(12)
F3 0.160(2) 0.0608(12) 0.0464(11) 0.0150(10) -0.0233(12) -0.0071(12)

loop_
_atom_type_symbol
_atom_type_description
_atom_type_scat_dispersion_real
_atom_type_scat_dispersion_imag
_atom_type_scat_source
C C 0.0033 0.0016 'International Tables Vol C Tables 4.2.6.8 and 6.1.1.4'
H H 0.0000 0.0000 'International Tables Vol C Tables 4.2.6.8 and 6.1.1.4'
N N 0.0061 0.0033 'International Tables Vol C Tables 4.2.6.8 and 6.1.1.4'
O O 0.0106 0.0060 'International Tables Vol C Tables 4.2.6.8 and 6.1.1.4'
F F 0.0171 0.0103 'International Tables Vol C Tables 4.2.6.8 and 6.1.1.4'

loop_
_geom_angle_atom_site_label_1
_geom_angle_atom_site_label_2
_geom_angle_atom_site_label_3
_geom_angle
_geom_angle_site_symmetry_1
_geom_angle_site_symmetry_3
_geom_angle_publ_flag
C6 C1 C2 121.0(3) . . ?
C6 C1 C9 110.0(2) . . ?
C2 C1 C9 129.0(3) . . ?
C3 C2 C1 117.8(3) . . ?
C3 C2 H2 121.1 . . ?
C1 C2 H2 121.1 . . ?
C2 C3 C4 121.2(3) . . ?
C2 C3 H3 119.4 . . ?
C4 C3 H3 119.4 . . ?
C5 C4 C3 121.2(3) . . ?
C5 C4 H4 119.4 . . ?
C3 C4 H4 119.4 . . ?
C4 C5 C6 118.5(3) . . ?
C4 C5 H5 120.8 . . ?
C6 C5 H5 120.8 . . ?
C1 C6 C5 120.3(3) . . ?
C1 C6 C7 110.0(2) . . ?
C5 C6 C7 129.7(3) . . ?
O1 C7 C6 125.1(3) . . ?
O1 C7 C8 126.4(2) . . ?
C6 C7 C8 108.5(2) . . ?
C7 C8 C9 102.2(2) . . ?
C7 C8 C10 116.3(2) . . ?
C9 C8 C10 112.8(2) . . ?
C7 C8 C12 113.8(2) . . ?
C9 C8 C12 110.75(19) . . ?
C10 C8 C12 101.40(19) . . ?
O2 C9 C1 126.3(2) . . ?
O2 C9 C8 125.3(2) . . ?
C1 C9 C8 108.5(2) . . ?
C14 C10 C11 116.9(2) . . ?
C14 C10 C8 114.8(2) . . ?
C11 C10 C8 101.66(18) . . ?
C14 C10 H10 107.6 . . ?
C11 C10 H10 107.6 . . ?
C8 C10 H10 107.6 . . ?
N2 C11 C13 110.3(2) . . ?
N2 C11 C10 107.09(19) . . ?
C13 C11 C10 113.3(2) . . ?
N2 C11 H11 108.7 . . ?
C13 C11 H11 108.7 . . ?
C10 C11 H11 108.7 . . ?
N2 C12 C20 113.27(19) . . ?
N2 C12 C26 110.8(2) . . ?
C20 C12 C26 101.7(2) . . ?
N2 C12 C8 104.39(19) . . ?
C20 C12 C8 117.6(2) . . ?
C26 C12 C8 109.18(19) . . ?
F1 C13 F2 105.7(2) . . ?
F1 C13 F3 106.7(2) . . ?
F2 C13 F3 105.4(2) . . ?
F1 C13 C11 115.0(2) . . ?
F2 C13 C11 112.1(2) . . ?
F3 C13 C11 111.3(2) . . ?
C15 C14 C19 117.8(3) . . ?
C15 C14 C10 118.7(2) . . ?
C19 C14 C10 123.5(2) . . ?
C14 C15 C16 121.0(3) . . ?
C14 C15 H15 119.5 . . ?
C16 C15 H15 119.5 . . ?
C17 C16 C15 120.9(3) . . ?
C17 C16 H16 119.6 . . ?
C15 C16 H16 119.6 . . ?
C16 C17 C18 118.7(3) . . ?
C16 C17 H17 120.6 . . ?
C18 C17 H17 120.6 . . ?
C17 C18 C19 120.7(3) . . ?
C17 C18 H18 119.6 . . ?
C19 C18 H18 119.6 . . ?
C14 C19 C18 120.8(3) . . ?
C14 C19 H19 119.6 . . ?
C18 C19 H19 119.6 . . ?
C21 C20 C25 120.0(3) . . ?
C21 C20 C12 131.0(2) . . ?
C25 C20 C12 108.9(2) . . ?
C20 C21 C22 118.2(3) . . ?
C20 C21 H21 120.9 . . ?
C22 C21 H21 120.9 . . ?
C23 C22 C21 120.7(3) . . ?
C23 C22 H22 119.7 . . ?
C21 C22 H22 119.7 . . ?
C22 C23 C24 121.8(3) . . ?
C22 C23 H23 119.1 . . ?
C24 C23 H23 119.1 . . ?
C25 C24 C23 117.0(3) . . ?
C25 C24 H24 121.5 . . ?
C23 C24 H24 121.5 . . ?
C24 C25 C20 122.2(3) . . ?
C24 C25 N1 127.5(3) . . ?
C20 C25 N1 110.3(2) . . ?
O3 C26 N1 125.3(2) . . ?
O3 C26 C12 127.2(2) . . ?
N1 C26 C12 107.5(2) . . ?
N1 C27 H27A 109.5 . . ?
N1 C27 H27B 109.5 . . ?
H27A C27 H27B 109.5 . . ?
N1 C27 H27C 109.5 . . ?
H27A C27 H27C 109.5 . . ?
H27B C27 H27C 109.5 . . ?
C26 N1 C25 111.2(2) . . ?
C26 N1 C27 123.7(2) . . ?
C25 N1 C27 124.2(2) . . ?
C11 N2 C12 109.67(19) . . ?
C11 N2 H2A 108.3(16) . . ?
C12 N2 H2A 109.2(17) . . ?

loop_
_geom_bond_atom_site_label_1
_geom_bond_atom_site_label_2
_geom_bond_distance
_geom_bond_site_symmetry_2
_geom_bond_publ_flag
C1 C6 1.382(4) . ?
C1 C2 1.387(4) . ?
C1 C9 1.472(4) . ?
C2 C3 1.376(4) . ?
C2 H2 0.9300 . ?
C3 C4 1.377(4) . ?
C3 H3 0.9300 . ?
C4 C5 1.366(4) . ?
C4 H4 0.9300 . ?
C5 C6 1.386(4) . ?
C5 H5 0.9300 . ?
C6 C7 1.466(4) . ?
C7 O1 1.204(3) . ?
C7 C8 1.534(4) . ?
C8 C9 1.536(3) . ?
C8 C10 1.547(3) . ?
C8 C12 1.574(3) . ?
C9 O2 1.209(3) . ?
C10 C14 1.514(3) . ?
C10 C11 1.538(3) . ?
C10 H10 0.9800 . ?
C11 N2 1.462(3) . ?
C11 C13 1.500(4) . ?
C11 H11 0.9800 . ?
C12 N2 1.463(3) . ?
C12 C20 1.502(3) . ?
C12 C26 1.557(3) . ?
C13 F1 1.314(3) . ?
C13 F2 1.325(3) . ?
C13 F3 1.330(3) . ?
C14 C15 1.374(4) . ?
C14 C19 1.382(4) . ?
C15 C16 1.381(4) . ?
C15 H15 0.9300 . ?
C16 C17 1.367(5) . ?
C16 H16 0.9300 . ?
C17 C18 1.367(4) . ?
C17 H17 0.9300 . ?
C18 C19 1.385(4) . ?
C18 H18 0.9300 . ?
C19 H19 0.9300 . ?
C20 C21 1.375(3) . ?
C20 C25 1.383(4) . ?
C21 C22 1.390(4) . ?
C21 H21 0.9300 . ?
C22 C23 1.363(4) . ?
C22 H22 0.9300 . ?
C23 C24 1.381(4) . ?
C23 H23 0.9300 . ?
C24 C25 1.372(4) . ?
C24 H24 0.9300 . ?
C25 N1 1.398(3) . ?
C26 O3 1.214(3) . ?
C26 N1 1.363(3) . ?
C27 N1 1.455(3) . ?
C27 H27A 0.9600 . ?
C27 H27B 0.9600 . ?
C27 H27C 0.9600 . ?
N2 H2A 0.92(3) . ?

loop_
_geom_hbond_atom_site_label_D
_geom_hbond_atom_site_label_H
_geom_hbond_atom_site_label_A
_geom_hbond_distance_DH
_geom_hbond_distance_HA
_geom_hbond_distance_DA
_geom_hbond_angle_DHA
_geom_hbond_site_symmetry_A
C10 H10 O3 0.98 2.52 3.143(3) 121.6 .
C11 H11 O1 0.98 2.46 3.371(3) 154.6 8_556
N2 H2A O3 0.92(3) 2.18(3) 3.075(3) 164(2) 8_556

loop_
_geom_torsion_atom_site_label_1
_geom_torsion_atom_site_label_2
_geom_torsion_atom_site_label_3
_geom_torsion_atom_site_label_4
_geom_torsion
_geom_torsion_site_symmetry_1
_geom_torsion_site_symmetry_2
_geom_torsion_site_symmetry_3
_geom_torsion_site_symmetry_4
_geom_torsion_publ_flag
C6 C1 C2 C3 -2.5(4) . . . . ?
C9 C1 C2 C3 176.7(3) . . . . ?
C1 C2 C3 C4 0.5(5) . . . . ?
C2 C3 C4 C5 1.5(6) . . . . ?
C3 C4 C5 C6 -1.5(5) . . . . ?
C2 C1 C6 C5 2.5(4) . . . . ?
C9 C1 C6 C5 -176.8(3) . . . . ?
C2 C1 C6 C7 -176.0(2) . . . . ?
C9 C1 C6 C7 4.7(3) . . . . ?
C4 C5 C6 C1 -0.5(5) . . . . ?
C4 C5 C6 C7 177.7(3) . . . . ?
C1 C6 C7 O1 169.3(3) . . . . ?
C5 C6 C7 O1 -9.0(5) . . . . ?
C1 C6 C7 C8 -9.1(3) . . . . ?
C5 C6 C7 C8 172.5(3) . . . . ?
O1 C7 C8 C9 -169.1(3) . . . . ?
C6 C7 C8 C9 9.4(3) . . . . ?
O1 C7 C8 C10 -45.8(4) . . . . ?
C6 C7 C8 C10 132.7(2) . . . . ?
O1 C7 C8 C12 71.5(3) . . . . ?
C6 C7 C8 C12 -110.0(2) . . . . ?
C6 C1 C9 O2 -178.9(3) . . . . ?
C2 C1 C9 O2 1.8(5) . . . . ?
C6 C1 C9 C8 1.6(3) . . . . ?
C2 C1 C9 C8 -177.7(3) . . . . ?
C7 C8 C9 O2 173.8(3) . . . . ?
C10 C8 C9 O2 48.2(3) . . . . ?
C12 C8 C9 O2 -64.6(3) . . . . ?
C7 C8 C9 C1 -6.7(3) . . . . ?
C10 C8 C9 C1 -132.3(2) . . . . ?
C12 C8 C9 C1 114.8(2) . . . . ?
C7 C8 C10 C14 -70.3(3) . . . . ?
C9 C8 C10 C14 47.2(3) . . . . ?
C12 C8 C10 C14 165.7(2) . . . . ?
C7 C8 C10 C11 162.5(2) . . . . ?
C9 C8 C10 C11 -80.0(2) . . . . ?
C12 C8 C10 C11 38.5(2) . . . . ?
C14 C10 C11 N2 -155.3(2) . . . . ?
C8 C10 C11 N2 -29.5(2) . . . . ?
C14 C10 C11 C13 82.8(3) . . . . ?
C8 C10 C11 C13 -151.4(2) . . . . ?
C7 C8 C12 N2 -160.7(2) . . . . ?
C9 C8 C12 N2 84.8(2) . . . . ?
C10 C8 C12 N2 -35.1(2) . . . . ?
C7 C8 C12 C20 72.8(3) . . . . ?
C9 C8 C12 C20 -41.6(3) . . . . ?
C10 C8 C12 C20 -161.5(2) . . . . ?
C7 C8 C12 C26 -42.2(3) . . . . ?
C9 C8 C12 C26 -156.6(2) . . . . ?
C10 C8 C12 C26 83.5(2) . . . . ?
N2 C11 C13 F1 -59.0(3) . . . . ?
C10 C11 C13 F1 61.1(3) . . . . ?
N2 C11 C13 F2 61.8(3) . . . . ?
C10 C11 C13 F2 -178.2(2) . . . . ?
N2 C11 C13 F3 179.6(2) . . . . ?
C10 C11 C13 F3 -60.4(3) . . . . ?
C11 C10 C14 C15 -154.6(3) . . . . ?
C8 C10 C14 C15 86.4(3) . . . . ?
C11 C10 C14 C19 25.0(4) . . . . ?
C8 C10 C14 C19 -94.0(3) . . . . ?
C19 C14 C15 C16 1.0(5) . . . . ?
C10 C14 C15 C16 -179.4(3) . . . . ?
C14 C15 C16 C17 -1.7(5) . . . . ?
C15 C16 C17 C18 1.3(5) . . . . ?
C16 C17 C18 C19 -0.3(5) . . . . ?
C15 C14 C19 C18 0.0(4) . . . . ?
C10 C14 C19 C18 -179.6(3) . . . . ?
C17 C18 C19 C14 -0.3(5) . . . . ?
N2 C12 C20 C21 -51.9(4) . . . . ?
C26 C12 C20 C21 -170.8(3) . . . . ?
C8 C12 C20 C21 70.1(4) . . . . ?
N2 C12 C20 C25 123.8(2) . . . . ?
C26 C12 C20 C25 4.9(3) . . . . ?
C8 C12 C20 C25 -114.2(3) . . . . ?
C25 C20 C21 C22 2.5(4) . . . . ?
C12 C20 C21 C22 177.8(3) . . . . ?
C20 C21 C22 C23 0.1(5) . . . . ?
C21 C22 C23 C24 -2.0(6) . . . . ?
C22 C23 C24 C25 1.3(6) . . . . ?
C23 C24 C25 C20 1.4(5) . . . . ?
C23 C24 C25 N1 -176.6(3) . . . . ?
C21 C20 C25 C24 -3.4(5) . . . . ?
C12 C20 C25 C24 -179.6(3) . . . . ?
C21 C20 C25 N1 175.0(3) . . . . ?
C12 C20 C25 N1 -1.2(3) . . . . ?
N2 C12 C26 O3 52.1(3) . . . . ?
C20 C12 C26 O3 172.7(3) . . . . ?
C8 C12 C26 O3 -62.4(3) . . . . ?
N2 C12 C26 N1 -127.6(2) . . . . ?
C20 C12 C26 N1 -7.0(3) . . . . ?
C8 C12 C26 N1 117.9(2) . . . . ?
O3 C26 N1 C25 -173.0(3) . . . . ?
C12 C26 N1 C25 6.8(3) . . . . ?
O3 C26 N1 C27 -3.2(5) . . . . ?
C12 C26 N1 C27 176.5(3) . . . . ?
C24 C25 N1 C26 174.6(3) . . . . ?
C20 C25 N1 C26 -3.7(3) . . . . ?
C24 C25 N1 C27 4.9(5) . . . . ?
C20 C25 N1 C27 -173.4(3) . . . . ?
C13 C11 N2 C12 131.2(2) . . . . ?
C10 C11 N2 C12 7.5(3) . . . . ?
C20 C12 N2 C11 146.5(2) . . . . ?
C26 C12 N2 C11 -100.0(2) . . . . ?
C8 C12 N2 C11 17.5(2) . . . . ?
